data_4326038
loop_
_publ_author_name
'Dileep A. K. Vezzu'
'Deepak Ravindranathan'
'Alexander W. Garner'
'Libero Bartolotti'
'Meredith E. Smith'
'Paul D. Boyle'
'Shouquan Huo'

_publ_contact_author_address
;
Department of Chemistry
East Carolina University
Greenville, NC 27858
;
_publ_contact_author_email huos@ecu.edu
_publ_contact_author_fax 252-3286210
_publ_contact_author_name 'Shouquan Huo'
_publ_contact_author_phone 252-328-9784
_publ_section_title
;
 Highly Luminescent Tridentate N^C*N Platinum(II) Complexes Featured in
 Fused Five-Six-Membered Metallacycle and Diminishing Concentration
 Quenching
;
_journal_name_full 'Inorganic Chemistry'
_journal_page_first 8261
_journal_page_last 8273
_journal_paper_doi 10.1021/ic200794b
_journal_volume 50
_journal_year 2011
_chemical_formula_sum 'C22.25 H16.5 Cl1.5 N3 Pt'
_chemical_formula_weight 574.15
_chemical_name_systematic
; 
 ? 
;
_space_group_IT_number 2
_symmetry_cell_setting triclinic
_symmetry_space_group_name_Hall '-P 1'
_symmetry_space_group_name_H-M 'P -1'
_atom_sites_solution_hydrogens geom
_atom_sites_solution_primary direct
_atom_sites_solution_secondary difmap
_audit_creation_method SHELXL-97
_cell_angle_alpha 61.850(2)
_cell_angle_beta 78.070(3)
_cell_angle_gamma 79.050(3)
_cell_formula_units_Z 4
_cell_length_a 10.6291(6)
_cell_length_b 14.1109(8)
_cell_length_c 14.4003(8)
_cell_measurement_reflns_used 9750
_cell_measurement_temperature 110
_cell_measurement_theta_max 37.64
_cell_measurement_theta_min 2.70
_cell_volume 1852.51(18)
_computing_cell_refinement SAINT
_computing_data_collection Apex2
_computing_data_reduction SAINT
_computing_molecular_graphics NRCVAX
_computing_publication_material cif2tables.py
_computing_structure_refinement XL
_computing_structure_solution XS
_diffrn_ambient_temperature 110
_diffrn_measured_fraction_theta_full 0.985
_diffrn_measured_fraction_theta_max 0.824
_diffrn_measurement_device_type 'Bruker-Nonius Kappa Axis X8 Apex2'
_diffrn_measurement_method 'omega and phi scans'
_diffrn_radiation_monochromator graphite
_diffrn_radiation_source 'fine-focus sealed tube'
_diffrn_radiation_type MoK\a
_diffrn_radiation_wavelength 0.71073
_diffrn_reflns_av_R_equivalents 0.0274
_diffrn_reflns_av_sigmaI/netI 0.0462
_diffrn_reflns_limit_h_max 18
_diffrn_reflns_limit_h_min -18
_diffrn_reflns_limit_k_max 23
_diffrn_reflns_limit_k_min -19
_diffrn_reflns_limit_l_max 20
_diffrn_reflns_limit_l_min -25
_diffrn_reflns_number 52410
_diffrn_reflns_theta_full 34.91
_diffrn_reflns_theta_max 40.32
_diffrn_reflns_theta_min 2.89
_exptl_absorpt_coefficient_mu 7.804
_exptl_absorpt_correction_T_max 0.3505
_exptl_absorpt_correction_T_min 0.2186
_exptl_absorpt_correction_type multi-scan
_exptl_absorpt_process_details SADABS
_exptl_crystal_colour yellow
_exptl_crystal_density_diffrn 2.059
_exptl_crystal_description prism
_exptl_crystal_F_000 1098
_exptl_crystal_size_max 0.28
_exptl_crystal_size_mid 0.18
_exptl_crystal_size_min 0.17
_refine_diff_density_max 4.657
_refine_diff_density_min -4.481
_refine_diff_density_rms 0.242
_refine_ls_extinction_method none
_refine_ls_goodness_of_fit_ref 1.094
_refine_ls_hydrogen_treatment constr
_refine_ls_matrix_type full
_refine_ls_number_parameters 505
_refine_ls_number_reflns 19325
_refine_ls_number_restraints 3
_refine_ls_restrained_S_all 1.100
_refine_ls_R_factor_all 0.0482
_refine_ls_R_factor_gt 0.0308
_refine_ls_shift/su_max 0.008
_refine_ls_shift/su_mean 0.000
_refine_ls_structure_factor_coef Fsqd
_refine_ls_weighting_details 'calc w=1/[\s^2^(Fo^2^)+(0.0328P)^2^+0.8403P] where P=(Fo^2^+2Fc^2^)/3'
_refine_ls_weighting_scheme calc
_refine_ls_wR_factor_gt 0.0703
_refine_ls_wR_factor_ref 0.0769
_reflns_number_gt 14964
_reflns_number_total 19325
_reflns_threshold_expression >2sigma(I)
_cod_data_source_file ic200794b_si_002_2.cif
_cod_data_source_block complex1
_cod_original_formula_sum 'C22.25 H16.50 Cl1.50 N3 Pt'
_cod_database_code 4326038

loop_
_symmetry_equiv_pos_as_xyz
'x, y, z'
'-x, -y, -z'

loop_
_atom_site_label
_atom_site_type_symbol
_atom_site_fract_x
_atom_site_fract_y
_atom_site_fract_z
_atom_site_U_iso_or_equiv
_atom_site_adp_type
_atom_site_occupancy
_atom_site_symmetry_multiplicity
_atom_site_calc_flag
_atom_site_refinement_flags
Pt1 Pt 0.843765(9) -0.033930(7) 1.115012(7) 0.01199(2) Uani 1 1 d .
Cl1A Cl 0.90422(8) -0.03227(6) 1.26866(6) 0.02439(15) Uani 1 1 d .
N1A N 0.9769(2) -0.15871(18) 1.11712(17) 0.0140(4) Uani 1 1 d .
N2A N 0.8950(2) -0.19055(19) 0.99137(18) 0.0154(4) Uani 1 1 d .
N3A N 0.7111(2) 0.09552(18) 1.09380(17) 0.0163(4) Uani 1 1 d .
C1A C 1.0721(3) -0.1865(2) 1.1795(2) 0.0176(5) Uani 1 1 d .
H1A H 1.0724 -0.1441 1.2147 0.021 Uiso 1 1 calc R
C2A C 1.1665(3) -0.2709(2) 1.1946(2) 0.0193(5) Uani 1 1 d .
H2A H 1.2283 -0.2883 1.2410 0.023 Uiso 1 1 calc R
C3A C 1.1694(3) -0.3304(2) 1.1398(2) 0.0193(5) Uani 1 1 d .
H3A H 1.2334 -0.3899 1.1483 0.023 Uiso 1 1 calc R
C4A C 1.0789(3) -0.3021(2) 1.0736(2) 0.0190(5) Uani 1 1 d .
H4A H 1.0811 -0.3421 1.0355 0.023 Uiso 1 1 calc R
C5A C 0.9820(3) -0.2145(2) 1.0608(2) 0.0144(5) Uani 1 1 d .
C6A C 0.8007(3) -0.0998(2) 0.9548(2) 0.0148(5) Uani 1 1 d .
C7A C 0.7688(3) -0.0280(2) 0.99948(19) 0.0142(5) Uani 1 1 d .
C8A C 0.6686(3) 0.0559(2) 0.9623(2) 0.0161(5) Uani 1 1 d .
C9A C 0.6048(3) 0.0719(2) 0.8795(2) 0.0211(6) Uani 1 1 d .
H9A H 0.5384 0.1298 0.8548 0.025 Uiso 1 1 calc R
C10A C 0.6403(3) 0.0019(2) 0.8345(2) 0.0233(6) Uani 1 1 d .
H10A H 0.5983 0.0118 0.7779 0.028 Uiso 1 1 calc R
C11A C 0.7364(3) -0.0825(2) 0.8712(2) 0.0207(6) Uani 1 1 d .
H11A H 0.7596 -0.1299 0.8392 0.025 Uiso 1 1 calc R
C12A C 0.6390(3) 0.1262(2) 1.0140(2) 0.0165(5) Uani 1 1 d .
C13A C 0.5491(3) 0.2173(2) 0.9885(2) 0.0228(6) Uani 1 1 d .
H13A H 0.4972 0.2366 0.9345 0.027 Uiso 1 1 calc R
C14A C 0.5350(3) 0.2796(3) 1.0411(2) 0.0254(6) Uani 1 1 d .
H14A H 0.4747 0.3426 1.0231 0.030 Uiso 1 1 calc R
C15A C 0.6106(3) 0.2487(3) 1.1209(2) 0.0241(6) Uani 1 1 d .
H15A H 0.6034 0.2906 1.1580 0.029 Uiso 1 1 calc R
C16A C 0.6961(3) 0.1565(2) 1.1454(2) 0.0198(5) Uani 1 1 d .
H16A H 0.7466 0.1350 1.2008 0.024 Uiso 1 1 calc R
C17A C 0.9021(3) -0.2663(2) 0.9487(2) 0.0175(5) Uani 1 1 d .
C18A C 0.8268(3) -0.3514(2) 1.0001(2) 0.0212(6) Uani 1 1 d .
H18A H 0.7699 -0.3600 1.0632 0.025 Uiso 1 1 calc R
C19A C 0.8344(3) -0.4242(3) 0.9594(3) 0.0260(6) Uani 1 1 d .
H19A H 0.7813 -0.4818 0.9934 0.031 Uiso 1 1 calc R
C20A C 0.9198(4) -0.4126(3) 0.8691(3) 0.0289(7) Uani 1 1 d .
H20A H 0.9270 -0.4637 0.8423 0.035 Uiso 1 1 calc R
C21A C 0.9953(4) -0.3271(3) 0.8170(3) 0.0281(7) Uani 1 1 d .
H21A H 1.0536 -0.3197 0.7549 0.034 Uiso 1 1 calc R
C22A C 0.9855(3) -0.2528(3) 0.8557(2) 0.0225(6) Uani 1 1 d .
H22A H 1.0351 -0.1929 0.8194 0.027 Uiso 1 1 calc R
Pt2 Pt 0.595865(9) 0.505408(7) 0.659665(7) 0.01283(2) Uani 1 1 d .
Cl1B Cl 0.45359(8) 0.51457(6) 0.81211(5) 0.02261(14) Uani 1 1 d .
N1B N 0.5101(2) 0.38789(18) 0.66106(17) 0.0141(4) Uani 1 1 d .
N2B N 0.6775(2) 0.34167(18) 0.54412(18) 0.0145(4) Uani 1 1 d .
N3B N 0.6906(2) 0.62678(18) 0.63951(19) 0.0183(5) Uani 1 1 d .
C1B C 0.3904(3) 0.3686(2) 0.7209(2) 0.0179(5) Uani 1 1 d .
H1B H 0.3523 0.4143 0.7532 0.021 Uiso 1 1 calc R
C2B C 0.3232(3) 0.2883(2) 0.7366(2) 0.0189(5) Uani 1 1 d .
H2B H 0.2423 0.2768 0.7809 0.023 Uiso 1 1 calc R
C3B C 0.3755(3) 0.2233(2) 0.6866(2) 0.0190(5) Uani 1 1 d .
H3B H 0.3309 0.1663 0.6962 0.023 Uiso 1 1 calc R
C4B C 0.4917(3) 0.2428(2) 0.6236(2) 0.0179(5) Uani 1 1 d .
H4B H 0.5277 0.1995 0.5882 0.021 Uiso 1 1 calc R
C5B C 0.5601(3) 0.3270(2) 0.6098(2) 0.0146(5) Uani 1 1 d .
C6B C 0.7498(3) 0.4319(2) 0.5012(2) 0.0150(5) Uani 1 1 d .
C7B C 0.7256(3) 0.5068(2) 0.5419(2) 0.0142(5) Uani 1 1 d .
C8B C 0.8075(3) 0.5901(2) 0.4989(2) 0.0180(5) Uani 1 1 d .
C9B C 0.9074(3) 0.6008(2) 0.4161(2) 0.0205(6) Uani 1 1 d .
H9B H 0.9608 0.6577 0.3881 0.025 Uiso 1 1 calc R
C10B C 0.9273(3) 0.5273(2) 0.3757(2) 0.0215(6) Uani 1 1 d .
H10B H 0.9941 0.5345 0.3184 0.026 Uiso 1 1 calc R
C11B C 0.8510(3) 0.4432(2) 0.4174(2) 0.0185(5) Uani 1 1 d .
H11B H 0.8671 0.3926 0.3892 0.022 Uiso 1 1 calc R
C12B C 0.7852(3) 0.6568(2) 0.5541(2) 0.0183(5) Uani 1 1 d .
C13B C 0.8563(3) 0.7418(3) 0.5292(3) 0.0265(7) Uani 1 1 d .
H13B H 0.9219 0.7628 0.4696 0.032 Uiso 1 1 calc R
C14B C 0.8307(4) 0.7945(3) 0.5916(3) 0.0333(8) Uani 1 1 d .
H14B H 0.8787 0.8519 0.5758 0.040 Uiso 1 1 calc R
C15B C 0.7343(4) 0.7633(3) 0.6778(3) 0.0328(8) Uani 1 1 d .
H15B H 0.7152 0.7991 0.7216 0.039 Uiso 1 1 calc R
C16B C 0.6664(3) 0.6798(3) 0.6993(3) 0.0268(6) Uani 1 1 d .
H16B H 0.6001 0.6589 0.7585 0.032 Uiso 1 1 calc R
C17B C 0.7287(3) 0.2586(2) 0.5113(2) 0.0153(5) Uani 1 1 d .
C18B C 0.6985(3) 0.2671(3) 0.4181(2) 0.0217(6) Uani 1 1 d .
H18B H 0.6455 0.3282 0.3749 0.026 Uiso 1 1 calc R
C19B C 0.7470(3) 0.1847(3) 0.3890(3) 0.0253(6) Uani 1 1 d .
H19B H 0.7270 0.1896 0.3254 0.030 Uiso 1 1 calc R
C20B C 0.8241(3) 0.0957(3) 0.4520(3) 0.0252(6) Uani 1 1 d .
H20B H 0.8571 0.0398 0.4316 0.030 Uiso 1 1 calc R
C21B C 0.8530(3) 0.0884(2) 0.5445(3) 0.0227(6) Uani 1 1 d .
H21B H 0.9055 0.0270 0.5879 0.027 Uiso 1 1 calc R
C22B C 0.8060(3) 0.1699(2) 0.5746(2) 0.0171(5) Uani 1 1 d .
H22B H 0.8266 0.1648 0.6380 0.021 Uiso 1 1 calc R
C1X C 0.4540(8) 0.0525(6) 0.4855(5) 0.060(3) Uani 0.50 1 d PD
H1X1 H 0.4785 0.1265 0.4562 0.072 Uiso 0.50 1 calc PR
H1X2 H 0.3592 0.0602 0.4868 0.072 Uiso 0.50 1 calc PR
Cl1X Cl 0.4790(2) -0.00756(15) 0.60730(14) 0.1022(7) Uani 1 1 d D

loop_
_atom_site_aniso_label
_atom_site_aniso_U_11
_atom_site_aniso_U_22
_atom_site_aniso_U_33
_atom_site_aniso_U_23
_atom_site_aniso_U_13
_atom_site_aniso_U_12
Pt1 0.01320(5) 0.01156(4) 0.01088(4) -0.00466(3) -0.00188(3) -0.00141(3)
Cl1A 0.0330(4) 0.0241(3) 0.0224(3) -0.0152(3) -0.0137(3) 0.0068(3)
N1A 0.0142(10) 0.0135(9) 0.0130(9) -0.0050(8) -0.0023(8) -0.0005(8)
N2A 0.0172(11) 0.0147(10) 0.0167(9) -0.0088(8) -0.0046(8) 0.0002(8)
N3A 0.0171(11) 0.0156(10) 0.0140(9) -0.0060(8) -0.0016(8) 0.0004(8)
C1A 0.0167(13) 0.0181(12) 0.0169(11) -0.0064(10) -0.0044(10) -0.0010(10)
C2A 0.0153(13) 0.0185(12) 0.0206(12) -0.0064(10) -0.0044(10) 0.0013(10)
C3A 0.0152(13) 0.0167(12) 0.0228(13) -0.0073(10) -0.0018(10) 0.0004(10)
C4A 0.0188(14) 0.0152(11) 0.0229(13) -0.0095(10) -0.0029(10) 0.0011(10)
C5A 0.0147(12) 0.0132(11) 0.0141(10) -0.0057(9) 0.0018(9) -0.0043(9)
C6A 0.0161(12) 0.0136(11) 0.0145(10) -0.0057(9) -0.0019(9) -0.0030(9)
C7A 0.0141(12) 0.0152(11) 0.0110(9) -0.0039(8) -0.0005(8) -0.0033(9)
C8A 0.0168(13) 0.0161(11) 0.0132(10) -0.0048(9) -0.0032(9) -0.0007(10)
C9A 0.0218(15) 0.0197(13) 0.0195(12) -0.0060(10) -0.0078(11) 0.0006(11)
C10A 0.0281(16) 0.0224(14) 0.0225(13) -0.0096(11) -0.0111(12) -0.0030(12)
C11A 0.0274(16) 0.0203(13) 0.0194(12) -0.0106(10) -0.0099(11) -0.0014(11)
C12A 0.0166(13) 0.0171(12) 0.0137(10) -0.0056(9) -0.0008(9) -0.0016(10)
C13A 0.0200(15) 0.0221(14) 0.0217(13) -0.0080(11) -0.0040(11) 0.0044(11)
C14A 0.0243(16) 0.0207(14) 0.0251(14) -0.0086(12) -0.0029(12) 0.0061(12)
C15A 0.0253(16) 0.0238(14) 0.0233(13) -0.0143(12) -0.0002(12) 0.0040(12)
C16A 0.0227(15) 0.0201(13) 0.0181(12) -0.0118(10) -0.0013(10) 0.0013(11)
C17A 0.0217(14) 0.0156(11) 0.0177(11) -0.0096(10) -0.0020(10) -0.0030(10)
C18A 0.0238(15) 0.0203(13) 0.0188(12) -0.0086(10) -0.0006(11) -0.0035(11)
C19A 0.0324(18) 0.0207(14) 0.0294(15) -0.0135(12) -0.0061(13) -0.0047(12)
C20A 0.042(2) 0.0228(14) 0.0306(16) -0.0180(13) -0.0071(14) -0.0037(14)
C21A 0.0340(19) 0.0298(16) 0.0262(15) -0.0195(13) 0.0024(13) -0.0043(14)
C22A 0.0254(16) 0.0241(14) 0.0190(12) -0.0114(11) 0.0019(11) -0.0056(12)
Pt2 0.01317(5) 0.01106(4) 0.01323(4) -0.00528(3) -0.00188(3) 0.00056(3)
Cl1B 0.0299(4) 0.0198(3) 0.0178(3) -0.0107(2) 0.0029(3) -0.0026(3)
N1B 0.0127(10) 0.0144(9) 0.0137(9) -0.0064(8) -0.0004(7) 0.0005(8)
N2B 0.0129(10) 0.0145(10) 0.0174(10) -0.0090(8) 0.0004(8) -0.0020(8)
N3B 0.0186(12) 0.0138(10) 0.0225(11) -0.0082(9) -0.0051(9) 0.0010(9)
C1B 0.0152(13) 0.0195(12) 0.0178(11) -0.0084(10) 0.0007(9) -0.0024(10)
C2B 0.0142(13) 0.0232(13) 0.0186(12) -0.0086(10) 0.0005(10) -0.0058(10)
C3B 0.0174(13) 0.0176(12) 0.0202(12) -0.0062(10) -0.0027(10) -0.0037(10)
C4B 0.0173(13) 0.0172(12) 0.0198(12) -0.0092(10) -0.0029(10) -0.0006(10)
C5B 0.0140(12) 0.0147(11) 0.0131(10) -0.0054(9) -0.0012(9) -0.0001(9)
C6B 0.0115(12) 0.0171(11) 0.0148(10) -0.0062(9) -0.0003(9) -0.0022(9)
C7B 0.0106(11) 0.0151(11) 0.0148(10) -0.0055(9) -0.0018(8) 0.0002(9)
C8B 0.0151(13) 0.0150(11) 0.0210(12) -0.0060(10) -0.0036(10) 0.0007(9)
C9B 0.0153(13) 0.0224(13) 0.0199(12) -0.0055(11) -0.0014(10) -0.0054(11)
C10B 0.0145(13) 0.0251(14) 0.0183(12) -0.0061(11) 0.0018(10) -0.0018(11)
C11B 0.0145(13) 0.0206(13) 0.0185(12) -0.0087(10) -0.0001(10) -0.0001(10)
C12B 0.0168(13) 0.0142(11) 0.0214(12) -0.0053(10) -0.0041(10) -0.0017(10)
C13B 0.0270(17) 0.0185(13) 0.0334(16) -0.0088(12) -0.0051(13) -0.0075(12)
C14B 0.035(2) 0.0198(14) 0.050(2) -0.0166(15) -0.0085(16) -0.0069(14)
C15B 0.035(2) 0.0266(16) 0.048(2) -0.0256(16) -0.0063(16) -0.0026(14)
C16B 0.0266(17) 0.0268(15) 0.0339(16) -0.0200(13) -0.0031(13) -0.0019(13)
C17B 0.0144(12) 0.0167(11) 0.0170(11) -0.0103(9) -0.0011(9) 0.0000(9)
C18B 0.0240(15) 0.0249(14) 0.0168(12) -0.0104(11) -0.0049(11) 0.0009(12)
C19B 0.0277(17) 0.0336(17) 0.0227(13) -0.0198(13) -0.0007(12) -0.0046(13)
C20B 0.0244(16) 0.0263(15) 0.0329(16) -0.0221(13) 0.0036(12) -0.0045(12)
C21B 0.0184(14) 0.0215(13) 0.0309(15) -0.0152(12) -0.0040(11) 0.0022(11)
C22B 0.0161(13) 0.0195(12) 0.0178(11) -0.0108(10) -0.0039(9) 0.0016(10)
C1X 0.047(5) 0.035(4) 0.080(7) 0.001(5) -0.034(5) -0.012(4)
Cl1X 0.1397(16) 0.0887(11) 0.1037(13) -0.0720(11) 0.0582(12) -0.0721(12)

loop_
_atom_type_symbol
_atom_type_description
_atom_type_scat_dispersion_real
_atom_type_scat_dispersion_imag
_atom_type_scat_source
C C 0.0033 0.0016 'International Tables Vol C Tables 4.2.6.8 and 6.1.1.4'
H H 0.0000 0.0000 'International Tables Vol C Tables 4.2.6.8 and 6.1.1.4'
Cl Cl 0.1484 0.1585 'International Tables Vol C Tables 4.2.6.8 and 6.1.1.4'
N N 0.0061 0.0033 'International Tables Vol C Tables 4.2.6.8 and 6.1.1.4'
Pt Pt -1.7033 8.3905 'International Tables Vol C Tables 4.2.6.8 and 6.1.1.4'

loop_
_geom_angle_atom_site_label_1
_geom_angle_atom_site_label_2
_geom_angle_atom_site_label_3
_geom_angle
_geom_angle_site_symmetry_1
_geom_angle_site_symmetry_3
C7A Pt1 N3A 81.61(10) . .
C7A Pt1 N1A 92.10(10) . .
N3A Pt1 N1A 172.93(8) . .
C7A Pt1 Cl1A 171.25(8) . .
N3A Pt1 Cl1A 91.22(7) . .
N1A Pt1 Cl1A 95.32(6) . .
C5A N1A C1A 117.6(2) . .
C5A N1A Pt1 126.26(18) . .
C1A N1A Pt1 116.10(18) . .
C5A N2A C6A 128.3(2) . .
C5A N2A C17A 116.2(2) . .
C6A N2A C17A 115.6(2) . .
C16A N3A C12A 119.0(2) . .
C16A N3A Pt1 125.72(19) . .
C12A N3A Pt1 115.12(18) . .
C2A C1A N1A 124.6(3) . .
C2A C1A H1A 117.7 . .
N1A C1A H1A 117.7 . .
C1A C2A C3A 117.8(3) . .
C1A C2A H2A 121.1 . .
C3A C2A H2A 121.1 . .
C4A C3A C2A 119.1(3) . .
C4A C3A H3A 120.5 . .
C2A C3A H3A 120.5 . .
C3A C4A C5A 121.3(3) . .
C3A C4A H4A 119.3 . .
C5A C4A H4A 119.3 . .
N1A C5A N2A 122.9(2) . .
N1A C5A C4A 119.4(2) . .
N2A C5A C4A 117.6(2) . .
C7A C6A C11A 119.0(3) . .
C7A C6A N2A 122.5(2) . .
C11A C6A N2A 118.5(2) . .
C6A C7A C8A 118.4(2) . .
C6A C7A Pt1 126.9(2) . .
C8A C7A Pt1 114.7(2) . .
C9A C8A C7A 122.0(3) . .
C9A C8A C12A 122.7(3) . .
C7A C8A C12A 115.3(2) . .
C10A C9A C8A 118.6(3) . .
C10A C9A H9A 120.7 . .
C8A C9A H9A 120.7 . .
C9A C10A C11A 120.5(3) . .
C9A C10A H10A 119.8 . .
C11A C10A H10A 119.8 . .
C10A C11A C6A 121.4(3) . .
C10A C11A H11A 119.3 . .
C6A C11A H11A 119.3 . .
N3A C12A C13A 120.4(3) . .
N3A C12A C8A 113.2(2) . .
C13A C12A C8A 126.3(3) . .
C14A C13A C12A 120.3(3) . .
C14A C13A H13A 119.9 . .
C12A C13A H13A 119.9 . .
C13A C14A C15A 118.8(3) . .
C13A C14A H14A 120.6 . .
C15A C14A H14A 120.6 . .
C16A C15A C14A 118.9(3) . .
C16A C15A H15A 120.5 . .
C14A C15A H15A 120.5 . .
N3A C16A C15A 122.6(3) . .
N3A C16A H16A 118.7 . .
C15A C16A H16A 118.7 . .
C18A C17A C22A 120.5(3) . .
C18A C17A N2A 120.0(3) . .
C22A C17A N2A 119.5(3) . .
C17A C18A C19A 119.9(3) . .
C17A C18A H18A 120.1 . .
C19A C18A H18A 120.1 . .
C20A C19A C18A 119.6(3) . .
C20A C19A H19A 120.2 . .
C18A C19A H19A 120.2 . .
C19A C20A C21A 120.7(3) . .
C19A C20A H20A 119.7 . .
C21A C20A H20A 119.7 . .
C22A C21A C20A 119.9(3) . .
C22A C21A H21A 120.1 . .
C20A C21A H21A 120.1 . .
C21A C22A C17A 119.4(3) . .
C21A C22A H22A 120.3 . .
C17A C22A H22A 120.3 . .
C7B Pt2 N3B 81.85(11) . .
C7B Pt2 N1B 91.59(10) . .
N3B Pt2 N1B 172.93(9) . .
C7B Pt2 Cl1B 172.40(8) . .
N3B Pt2 Cl1B 91.18(7) . .
N1B Pt2 Cl1B 95.50(6) . .
C5B N1B C1B 117.7(2) . .
C5B N1B Pt2 126.14(18) . .
C1B N1B Pt2 116.17(18) . .
C5B N2B C6B 127.5(2) . .
C5B N2B C17B 116.1(2) . .
C6B N2B C17B 116.4(2) . .
C16B N3B C12B 119.2(3) . .
C16B N3B Pt2 126.5(2) . .
C12B N3B Pt2 114.24(19) . .
C2B C1B N1B 124.0(3) . .
C2B C1B H1B 118.0 . .
N1B C1B H1B 118.0 . .
C1B C2B C3B 118.6(3) . .
C1B C2B H2B 120.7 . .
C3B C2B H2B 120.7 . .
C4B C3B C2B 118.8(3) . .
C4B C3B H3B 120.6 . .
C2B C3B H3B 120.6 . .
C3B C4B C5B 121.0(3) . .
C3B C4B H4B 119.5 . .
C5B C4B H4B 119.5 . .
N1B C5B N2B 122.9(2) . .
N1B C5B C4B 119.7(2) . .
N2B C5B C4B 117.4(2) . .
C7B C6B C11B 119.6(3) . .
C7B C6B N2B 121.9(2) . .
C11B C6B N2B 118.5(2) . .
C6B C7B C8B 118.1(2) . .
C6B C7B Pt2 127.0(2) . .
C8B C7B Pt2 114.8(2) . .
C9B C8B C7B 122.0(3) . .
C9B C8B C12B 123.4(3) . .
C7B C8B C12B 114.4(2) . .
C10B C9B C8B 118.8(3) . .
C10B C9B H9B 120.6 . .
C8B C9B H9B 120.6 . .
C9B C10B C11B 120.8(3) . .
C9B C10B H10B 119.6 . .
C11B C10B H10B 119.6 . .
C10B C11B C6B 120.7(3) . .
C10B C11B H11B 119.7 . .
C6B C11B H11B 119.7 . .
N3B C12B C13B 120.3(3) . .
N3B C12B C8B 114.4(2) . .
C13B C12B C8B 125.3(3) . .
C14B C13B C12B 119.6(3) . .
C14B C13B H13B 120.2 . .
C12B C13B H13B 120.2 . .
C13B C14B C15B 119.4(3) . .
C13B C14B H14B 120.3 . .
C15B C14B H14B 120.3 . .
C16B C15B C14B 119.2(3) . .
C16B C15B H15B 120.4 . .
C14B C15B H15B 120.4 . .
N3B C16B C15B 122.3(3) . .
N3B C16B H16B 118.9 . .
C15B C16B H16B 118.9 . .
C22B C17B C18B 120.8(3) . .
C22B C17B N2B 119.2(2) . .
C18B C17B N2B 120.0(2) . .
C17B C18B C19B 119.1(3) . .
C17B C18B H18B 120.5 . .
C19B C18B H18B 120.5 . .
C20B C19B C18B 120.4(3) . .
C20B C19B H19B 119.8 . .
C18B C19B H19B 119.8 . .
C21B C20B C19B 119.8(3) . .
C21B C20B H20B 120.1 . .
C19B C20B H20B 120.1 . .
C20B C21B C22B 120.6(3) . .
C20B C21B H21B 119.7 . .
C22B C21B H21B 119.7 . .
C21B C22B C17B 119.4(3) . .
C21B C22B H22B 120.3 . .
C17B C22B H22B 120.3 . .
Cl1X C1X Cl1X 124.9(5) . 2_656
Cl1X C1X H1X1 106.1 . .
Cl1X C1X H1X1 106.1 2_656 .
Cl1X C1X H1X2 106.1 . .
Cl1X C1X H1X2 106.1 2_656 .
H1X1 C1X H1X2 106.3 . .
C1X Cl1X C1X 55.1(5) . 2_656

loop_
_geom_bond_atom_site_label_1
_geom_bond_atom_site_label_2
_geom_bond_distance
_geom_bond_site_symmetry_2
Pt1 C7A 1.949(3) .
Pt1 N3A 2.023(2) .
Pt1 N1A 2.031(2) .
Pt1 Cl1A 2.4395(7) .
N1A C5A 1.360(3) .
N1A C1A 1.369(3) .
N2A C5A 1.383(4) .
N2A C6A 1.419(3) .
N2A C17A 1.448(4) .
N3A C16A 1.350(4) .
N3A C12A 1.364(4) .
C1A C2A 1.365(4) .
C1A H1A 0.9500 .
C2A C3A 1.391(4) .
C2A H2A 0.9500 .
C3A C4A 1.367(4) .
C3A H3A 0.9500 .
C4A C5A 1.415(4) .
C4A H4A 0.9500 .
C6A C7A 1.396(4) .
C6A C11A 1.406(4) .
C7A C8A 1.408(4) .
C8A C9A 1.398(4) .
C8A C12A 1.456(4) .
C9A C10A 1.377(4) .
C9A H9A 0.9500 .
C10A C11A 1.382(4) .
C10A H10A 0.9500 .
C11A H11A 0.9500 .
C12A C13A 1.390(4) .
C13A C14A 1.380(5) .
C13A H13A 0.9500 .
C14A C15A 1.391(5) .
C14A H14A 0.9500 .
C15A C16A 1.376(4) .
C15A H15A 0.9500 .
C16A H16A 0.9500 .
C17A C18A 1.383(4) .
C17A C22A 1.395(4) .
C18A C19A 1.387(4) .
C18A H18A 0.9500 .
C19A C20A 1.382(5) .
C19A H19A 0.9500 .
C20A C21A 1.388(5) .
C20A H20A 0.9500 .
C21A C22A 1.382(4) .
C21A H21A 0.9500 .
C22A H22A 0.9500 .
Pt2 C7B 1.946(3) .
Pt2 N3B 2.024(2) .
Pt2 N1B 2.029(2) .
Pt2 Cl1B 2.4380(7) .
N1B C5B 1.352(3) .
N1B C1B 1.376(4) .
N2B C5B 1.386(3) .
N2B C6B 1.423(3) .
N2B C17B 1.437(3) .
N3B C16B 1.346(4) .
N3B C12B 1.364(4) .
C1B C2B 1.357(4) .
C1B H1B 0.9500 .
C2B C3B 1.390(4) .
C2B H2B 0.9500 .
C3B C4B 1.362(4) .
C3B H3B 0.9500 .
C4B C5B 1.423(4) .
C4B H4B 0.9500 .
C6B C7B 1.395(4) .
C6B C11B 1.410(4) .
C7B C8B 1.415(4) .
C8B C9B 1.392(4) .
C8B C12B 1.454(4) .
C9B C10B 1.376(5) .
C9B H9B 0.9500 .
C10B C11B 1.385(4) .
C10B H10B 0.9500 .
C11B H11B 0.9500 .
C12B C13B 1.402(4) .
C13B C14B 1.375(5) .
C13B H13B 0.9500 .
C14B C15B 1.383(6) .
C14B H14B 0.9500 .
C15B C16B 1.374(5) .
C15B H15B 0.9500 .
C16B H16B 0.9500 .
C17B C22B 1.384(4) .
C17B C18B 1.390(4) .
C18B C19B 1.391(5) .
C18B H18B 0.9500 .
C19B C20B 1.384(5) .
C19B H19B 0.9500 .
C20B C21B 1.382(4) .
C20B H20B 0.9500 .
C21B C22B 1.385(4) .
C21B H21B 0.9500 .
C22B H22B 0.9500 .
C1X Cl1X 1.604(7) .
C1X Cl1X 1.711(7) 2_656
C1X H1X1 0.9900 .
C1X H1X2 0.9900 .
Cl1X C1X 1.711(7) 2_656

loop_
_geom_torsion_atom_site_label_1
_geom_torsion_atom_site_label_2
_geom_torsion_atom_site_label_3
_geom_torsion_atom_site_label_4
_geom_torsion
_geom_torsion_site_symmetry_1
_geom_torsion_site_symmetry_4
C7A Pt1 N1A C5A -7.2(2) . .
N3A Pt1 N1A C5A -34.2(9) . .
Cl1A Pt1 N1A C5A 168.1(2) . .
C7A Pt1 N1A C1A 170.9(2) . .
N3A Pt1 N1A C1A 144.0(7) . .
Cl1A Pt1 N1A C1A -13.69(19) . .
C7A Pt1 N3A C16A -176.1(2) . .
N1A Pt1 N3A C16A -148.8(7) . .
Cl1A Pt1 N3A C16A 8.9(2) . .
C7A Pt1 N3A C12A -1.4(2) . .
N1A Pt1 N3A C12A 25.9(8) . .
Cl1A Pt1 N3A C12A -176.40(19) . .
C5A N1A C1A C2A -4.6(4) . .
Pt1 N1A C1A C2A 177.1(2) . .
N1A C1A C2A C3A 2.5(4) . .
C1A C2A C3A C4A 0.2(4) . .
C2A C3A C4A C5A -0.7(4) . .
C1A N1A C5A N2A -176.9(2) . .
Pt1 N1A C5A N2A 1.2(4) . .
C1A N1A C5A C4A 3.9(4) . .
Pt1 N1A C5A C4A -177.96(19) . .
C6A N2A C5A N1A 9.5(4) . .
C17A N2A C5A N1A -171.8(2) . .
C6A N2A C5A C4A -171.3(3) . .
C17A N2A C5A C4A 7.4(4) . .
C3A C4A C5A N1A -1.4(4) . .
C3A C4A C5A N2A 179.3(3) . .
C5A N2A C6A C7A -10.7(4) . .
C17A N2A C6A C7A 170.5(2) . .
C5A N2A C6A C11A 169.8(3) . .
C17A N2A C6A C11A -8.9(4) . .
C11A C6A C7A C8A 3.2(4) . .
N2A C6A C7A C8A -176.2(2) . .
C11A C6A C7A Pt1 -179.8(2) . .
N2A C6A C7A Pt1 0.8(4) . .
N3A Pt1 C7A C6A -177.2(2) . .
N1A Pt1 C7A C6A 6.1(2) . .
Cl1A Pt1 C7A C6A -142.0(4) . .
N3A Pt1 C7A C8A -0.1(2) . .
N1A Pt1 C7A C8A -176.8(2) . .
Cl1A Pt1 C7A C8A 35.1(6) . .
C6A C7A C8A C9A -2.9(4) . .
Pt1 C7A C8A C9A 179.7(2) . .
C6A C7A C8A C12A 178.8(2) . .
Pt1 C7A C8A C12A 1.5(3) . .
C7A C8A C9A C10A 1.1(4) . .
C12A C8A C9A C10A 179.3(3) . .
C8A C9A C10A C11A 0.4(5) . .
C9A C10A C11A C6A 0.0(5) . .
C7A C6A C11A C10A -1.9(4) . .
N2A C6A C11A C10A 177.6(3) . .
C16A N3A C12A C13A -1.8(4) . .
Pt1 N3A C12A C13A -176.9(2) . .
C16A N3A C12A C8A 177.6(2) . .
Pt1 N3A C12A C8A 2.5(3) . .
C9A C8A C12A N3A 179.1(3) . .
C7A C8A C12A N3A -2.6(4) . .
C9A C8A C12A C13A -1.5(5) . .
C7A C8A C12A C13A 176.7(3) . .
N3A C12A C13A C14A 2.3(5) . .
C8A C12A C13A C14A -177.1(3) . .
C12A C13A C14A C15A -1.0(5) . .
C13A C14A C15A C16A -0.6(5) . .
C12A N3A C16A C15A 0.1(4) . .
Pt1 N3A C16A C15A 174.6(2) . .
C14A C15A C16A N3A 1.1(5) . .
C5A N2A C17A C18A 91.6(3) . .
C6A N2A C17A C18A -89.5(3) . .
C5A N2A C17A C22A -88.4(3) . .
C6A N2A C17A C22A 90.5(3) . .
C22A C17A C18A C19A 0.3(5) . .
N2A C17A C18A C19A -179.6(3) . .
C17A C18A C19A C20A 1.6(5) . .
C18A C19A C20A C21A -1.8(5) . .
C19A C20A C21A C22A 0.1(5) . .
C20A C21A C22A C17A 1.8(5) . .
C18A C17A C22A C21A -2.0(5) . .
N2A C17A C22A C21A 177.9(3) . .
C7B Pt2 N1B C5B 12.9(2) . .
N3B Pt2 N1B C5B 34.8(8) . .
Cl1B Pt2 N1B C5B -164.3(2) . .
C7B Pt2 N1B C1B -167.7(2) . .
N3B Pt2 N1B C1B -145.9(7) . .
Cl1B Pt2 N1B C1B 15.03(19) . .
C7B Pt2 N3B C16B -176.6(3) . .
N1B Pt2 N3B C16B 161.3(6) . .
Cl1B Pt2 N3B C16B 0.4(2) . .
C7B Pt2 N3B C12B 5.29(19) . .
N1B Pt2 N3B C12B -16.8(8) . .
Cl1B Pt2 N3B C12B -177.76(18) . .
C5B N1B C1B C2B 4.1(4) . .
Pt2 N1B C1B C2B -175.3(2) . .
N1B C1B C2B C3B -2.4(4) . .
C1B C2B C3B C4B -0.2(4) . .
C2B C3B C4B C5B 0.9(4) . .
C1B N1B C5B N2B 177.5(2) . .
Pt2 N1B C5B N2B -3.1(4) . .
C1B N1B C5B C4B -3.2(4) . .
Pt2 N1B C5B C4B 176.16(19) . .
C6B N2B C5B N1B -14.6(4) . .
C17B N2B C5B N1B 168.9(2) . .
C6B N2B C5B C4B 166.1(2) . .
C17B N2B C5B C4B -10.4(3) . .
C3B C4B C5B N1B 0.9(4) . .
C3B C4B C5B N2B -179.8(2) . .
C5B N2B C6B C7B 16.4(4) . .
C17B N2B C6B C7B -167.1(2) . .
C5B N2B C6B C11B -165.6(3) . .
C17B N2B C6B C11B 10.9(3) . .
C11B C6B C7B C8B -2.0(4) . .
N2B C6B C7B C8B 176.0(2) . .
C11B C6B C7B Pt2 -177.9(2) . .
N2B C6B C7B Pt2 0.1(4) . .
N3B Pt2 C7B C6B 171.5(2) . .
N1B Pt2 C7B C6B -11.2(2) . .
Cl1B Pt2 C7B C6B 147.7(5) . .
N3B Pt2 C7B C8B -4.54(19) . .
N1B Pt2 C7B C8B 172.81(19) . .
Cl1B Pt2 C7B C8B -28.3(7) . .
C6B C7B C8B C9B 2.0(4) . .
Pt2 C7B C8B C9B 178.4(2) . .
C6B C7B C8B C12B -173.2(2) . .
Pt2 C7B C8B C12B 3.2(3) . .
C7B C8B C9B C10B -0.5(4) . .
C12B C8B C9B C10B 174.2(3) . .
C8B C9B C10B C11B -1.0(4) . .
C9B C10B C11B C6B 1.1(4) . .
C7B C6B C11B C10B 0.5(4) . .
N2B C6B C11B C10B -177.5(2) . .
C16B N3B C12B C13B 0.1(4) . .
Pt2 N3B C12B C13B 178.4(2) . .
C16B N3B C12B C8B 176.8(3) . .
Pt2 N3B C12B C8B -4.9(3) . .
C9B C8B C12B N3B -173.9(3) . .
C7B C8B C12B N3B 1.2(3) . .
C9B C8B C12B C13B 2.6(5) . .
C7B C8B C12B C13B 177.7(3) . .
N3B C12B C13B C14B 0.3(5) . .
C8B C12B C13B C14B -176.0(3) . .
C12B C13B C14B C15B -0.4(5) . .
C13B C14B C15B C16B 0.2(5) . .
C12B N3B C16B C15B -0.4(5) . .
Pt2 N3B C16B C15B -178.4(3) . .
C14B C15B C16B N3B 0.2(5) . .
C5B N2B C17B C22B -88.1(3) . .
C6B N2B C17B C22B 94.9(3) . .
C5B N2B C17B C18B 90.7(3) . .
C6B N2B C17B C18B -86.2(3) . .
C22B C17B C18B C19B 0.1(5) . .
N2B C17B C18B C19B -178.7(3) . .
C17B C18B C19B C20B 0.0(5) . .
C18B C19B C20B C21B 0.1(5) . .
C19B C20B C21B C22B -0.4(5) . .
C20B C21B C22B C17B 0.5(5) . .
C18B C17B C22B C21B -0.4(4) . .
N2B C17B C22B C21B 178.5(3) . .
Cl1X C1X Cl1X C1X 0.000(1) 2_656 2_656
